data_7235475
loop_
_publ_author_name
'Balkrishna, Shah Jaimin'
'Hodage, Ananda S.'
'Kumar, Shailesh'
'Panini, Piyush'
'Kumar, Sangit'

_publ_section_title
;
 Sensitive and regenerable organochalcogen probes for the colorimetric
 detection of thiols
;
_journal_issue 23
_journal_name_full 'RSC Adv.'
_journal_page_first 11535
_journal_paper_doi 10.1039/C4RA00381K
_journal_volume 4
_journal_year 2014
_chemical_formula_moiety 'C14 H10 N2 O3 Se'
_chemical_formula_sum 'C14 H10 N2 O3 Se'
_chemical_formula_weight 333.20
_space_group_IT_number 56
_space_group_name_Hall '-P 2ab 2ac'
_space_group_name_H-M_alt 'P c c n'
_symmetry_cell_setting orthorhombic
_symmetry_Int_Tables_number 56
_symmetry_space_group_name_Hall '-P 2ab 2ac'
_symmetry_space_group_name_H-M 'P c c n'
_atom_sites_solution_hydrogens geom
_atom_sites_solution_primary direct
_atom_sites_solution_secondary difmap
_audit_creation_method SHELXL-97
_cell_angle_alpha 90.00
_cell_angle_beta 90.00
_cell_angle_gamma 90.00
_cell_formula_units_Z 8
_cell_length_a 25.121(3)
_cell_length_b 8.1738(11)
_cell_length_c 12.8146(17)
_cell_measurement_reflns_used 24765
_cell_measurement_temperature 298(2)
_cell_measurement_theta_max 24.98
_cell_measurement_theta_min 2.62
_cell_volume 2631.3(6)
_computing_structure_refinement 'SHELXL-97 (Sheldrick, 2008)'
_computing_structure_solution 'SHELXS-97 (Sheldrick, 2008)'
_diffrn_ambient_temperature 298(2)
_diffrn_measured_fraction_theta_full 0.997
_diffrn_measured_fraction_theta_max 0.997
_diffrn_radiation_monochromator graphite
_diffrn_radiation_source 'fine-focus sealed tube'
_diffrn_radiation_type MoK\a
_diffrn_radiation_wavelength 0.71073
_diffrn_reflns_av_R_equivalents 0.0463
_diffrn_reflns_av_sigmaI/netI 0.0227
_diffrn_reflns_limit_h_max 29
_diffrn_reflns_limit_h_min -29
_diffrn_reflns_limit_k_max 8
_diffrn_reflns_limit_k_min -9
_diffrn_reflns_limit_l_max 15
_diffrn_reflns_limit_l_min -15
_diffrn_reflns_number 24765
_diffrn_reflns_theta_full 24.98
_diffrn_reflns_theta_max 24.98
_diffrn_reflns_theta_min 2.62
_exptl_absorpt_coefficient_mu 2.862
_exptl_absorpt_correction_T_max 0.7628
_exptl_absorpt_correction_T_min 0.4518
_exptl_absorpt_correction_type multi-scan
_exptl_absorpt_process_details SADABS
_exptl_crystal_colour 'pale yellow'
_exptl_crystal_density_diffrn 1.682
_exptl_crystal_density_method 'not measured'
_exptl_crystal_description block
_exptl_crystal_F_000 1328
_exptl_crystal_size_max 0.33
_exptl_crystal_size_mid 0.18
_exptl_crystal_size_min 0.10
_refine_diff_density_max 3.764
_refine_diff_density_min -0.594
_refine_diff_density_rms 0.129
_refine_ls_extinction_method none
_refine_ls_goodness_of_fit_ref 1.058
_refine_ls_hydrogen_treatment constr
_refine_ls_matrix_type full
_refine_ls_number_parameters 181
_refine_ls_number_reflns 2310
_refine_ls_number_restraints 0
_refine_ls_restrained_S_all 1.058
_refine_ls_R_factor_all 0.0797
_refine_ls_R_factor_gt 0.0694
_refine_ls_shift/su_max 0.001
_refine_ls_shift/su_mean 0.000
_refine_ls_structure_factor_coef Fsqd
_refine_ls_weighting_details 'calc w=1/[\s^2^(Fo^2^)+(0.1175P)^2^+11.4180P] where P=(Fo^2^+2Fc^2^)/3'
_refine_ls_weighting_scheme calc
_refine_ls_wR_factor_gt 0.1959
_refine_ls_wR_factor_ref 0.2041
_reflns_number_gt 1919
_reflns_number_total 2310
_reflns_threshold_expression >2sigma(I)
_cod_data_source_file c4ra00381k2.cif
_cod_data_source_block JS07
_cod_depositor_comments
;
The following automatic conversions were performed:

data item '_symmetry_cell_setting' value 'Orthorhombic' was changed
to 'orthorhombic' in accordance with the
/home/saulius/struct/COD-crude-data/automatic-downloads/DataCite-retrospective/RSC/depositions/lib/dictionaries/cif_core.dic
dictionary named 'cif_core.dic' version 2.4.2 last updated on
2011-04-26.

Automatic conversion script
Id: cif_fix_values 6909 2019-04-08 15:41:33Z antanas 

The following automatic conversions were performed:

data name '_iucr_refine_instruction_details' was replaced with
'_iucr_refine_instructions_details' as specified in the replacement
file 'data/replacement-values/replacement_tags.lst'.

Automatic conversion script
Id: cif_correct_tags 9268 2022-04-12 08:56:07Z antanas 
;
_cod_database_code 7235475

loop_
_symmetry_equiv_pos_as_xyz
'x, y, z'
'x+1/2, -y, -z+1/2'
'-x, y+1/2, -z+1/2'
'-x+1/2, -y+1/2, z'
'-x, -y, -z'
'-x-1/2, y, z-1/2'
'x, -y-1/2, z-1/2'
'x-1/2, y-1/2, -z'

loop_
_atom_site_label
_atom_site_type_symbol
_atom_site_fract_x
_atom_site_fract_y
_atom_site_fract_z
_atom_site_U_iso_or_equiv
_atom_site_adp_type
_atom_site_occupancy
_atom_site_symmetry_multiplicity
_atom_site_calc_flag
_atom_site_refinement_flags
Se1 Se 0.62132(2) 0.21443(9) 0.26057(5) 0.0453(3) Uani 1 1 d .
O1 O 0.6501(2) 0.2588(8) -0.0399(4) 0.0658(15) Uani 1 1 d .
N1 N 0.6136(2) 0.1866(7) 0.1174(5) 0.0452(13) Uani 1 1 d .
C7 C 0.6482(3) 0.2674(8) 0.0552(5) 0.0429(14) Uani 1 1 d .
C2 C 0.6785(2) 0.3531(8) 0.2266(5) 0.0392(13) Uani 1 1 d .
C6 C 0.7264(2) 0.4560(8) 0.0782(5) 0.0398(13) Uani 1 1 d .
H6 H 0.7309 0.4655 0.0064 0.048 Uiso 1 1 calc R
C4 C 0.7526(3) 0.5279(9) 0.2543(5) 0.0485(16) Uani 1 1 d .
H4 H 0.7750 0.5855 0.2988 0.058 Uiso 1 1 calc R
O3 O 0.8346(2) 0.6950(7) 0.1663(6) 0.0783(18) Uani 1 1 d .
C9 C 0.5171(2) 0.1471(9) 0.0963(5) 0.0464(16) Uani 1 1 d .
C1 C 0.6855(2) 0.3634(8) 0.1195(4) 0.0368(13) Uani 1 1 d .
N2 N 0.8044(2) 0.6327(7) 0.1058(6) 0.0539(15) Uani 1 1 d .
C5 C 0.7604(2) 0.5342(8) 0.1470(5) 0.0451(14) Uani 1 1 d .
C8 C 0.5719(2) 0.0782(10) 0.0770(6) 0.0540(18) Uani 1 1 d .
H8A H 0.5748 -0.0279 0.1105 0.065 Uiso 1 1 calc R
H8B H 0.5770 0.0627 0.0027 0.065 Uiso 1 1 calc R
C3 C 0.7116(3) 0.4361(8) 0.2943(5) 0.0472(15) Uani 1 1 d .
H3 H 0.7062 0.4301 0.3660 0.057 Uiso 1 1 calc R
O2 O 0.8075(3) 0.6462(9) 0.0127(6) 0.087(2) Uani 1 1 d .
C14 C 0.4964(3) 0.2634(10) 0.0292(7) 0.066(2) Uani 1 1 d .
H14 H 0.5165 0.2986 -0.0274 0.079 Uiso 1 1 calc R
C11 C 0.4367(4) 0.1640(15) 0.1962(10) 0.089(3) Uani 1 1 d .
H11 H 0.4163 0.1285 0.2523 0.107 Uiso 1 1 calc R
C13 C 0.4470(4) 0.3269(13) 0.0450(11) 0.091(3) Uani 1 1 d .
H13 H 0.4330 0.4026 -0.0017 0.110 Uiso 1 1 calc R
C10 C 0.4871(3) 0.0990(10) 0.1796(6) 0.063(2) Uani 1 1 d .
H10 H 0.5006 0.0217 0.2259 0.076 Uiso 1 1 calc R
C12 C 0.4178(3) 0.2784(14) 0.1308(11) 0.088(3) Uani 1 1 d .
H12 H 0.3847 0.3253 0.1435 0.105 Uiso 1 1 calc R

loop_
_atom_site_aniso_label
_atom_site_aniso_U_11
_atom_site_aniso_U_22
_atom_site_aniso_U_33
_atom_site_aniso_U_23
_atom_site_aniso_U_13
_atom_site_aniso_U_12
Se1 0.0409(5) 0.0550(6) 0.0399(4) -0.0054(3) 0.0048(2) -0.0064(3)
O1 0.068(3) 0.095(4) 0.034(2) -0.016(3) -0.008(2) -0.009(3)
N1 0.038(3) 0.048(3) 0.050(3) -0.012(2) 0.000(2) -0.006(2)
C7 0.042(3) 0.050(4) 0.037(3) -0.011(3) 0.001(3) 0.002(3)
C2 0.033(3) 0.044(4) 0.041(3) -0.002(3) -0.004(2) 0.006(3)
C6 0.034(3) 0.044(4) 0.041(3) 0.000(3) 0.006(2) 0.005(3)
C4 0.044(3) 0.045(4) 0.057(4) -0.003(3) -0.016(3) 0.001(3)
O3 0.043(3) 0.071(4) 0.121(5) 0.002(3) -0.006(3) -0.014(3)
C9 0.029(3) 0.052(4) 0.059(4) -0.018(3) -0.004(3) -0.005(3)
C1 0.028(3) 0.045(4) 0.037(3) -0.008(3) -0.002(2) 0.005(2)
N2 0.036(3) 0.046(3) 0.079(5) -0.005(3) 0.011(3) 0.003(3)
C5 0.040(3) 0.038(3) 0.057(4) 0.001(3) 0.001(3) 0.009(3)
C8 0.034(3) 0.059(4) 0.069(4) -0.024(4) -0.008(3) -0.006(3)
C3 0.049(4) 0.054(4) 0.038(3) -0.003(3) -0.010(3) -0.004(3)
O2 0.083(4) 0.095(5) 0.082(5) -0.019(4) 0.032(3) -0.030(4)
C14 0.054(4) 0.066(5) 0.078(5) 0.004(4) -0.006(4) -0.004(4)
C11 0.066(6) 0.095(8) 0.107(8) -0.037(7) 0.036(6) -0.018(6)
C13 0.079(6) 0.066(6) 0.130(9) -0.009(6) -0.026(7) 0.007(5)
C10 0.058(4) 0.062(5) 0.070(5) -0.011(4) 0.000(4) -0.005(4)
C12 0.034(4) 0.084(7) 0.145(10) -0.038(7) 0.004(5) 0.001(4)

loop_
_atom_type_symbol
_atom_type_description
_atom_type_scat_dispersion_real
_atom_type_scat_dispersion_imag
_atom_type_scat_source
C C 0.0033 0.0016 'International Tables Vol C Tables 4.2.6.8 and 6.1.1.4'
H H 0.0000 0.0000 'International Tables Vol C Tables 4.2.6.8 and 6.1.1.4'
N N 0.0061 0.0033 'International Tables Vol C Tables 4.2.6.8 and 6.1.1.4'
O O 0.0106 0.0060 'International Tables Vol C Tables 4.2.6.8 and 6.1.1.4'
Se Se -0.0929 2.2259 'International Tables Vol C Tables 4.2.6.8 and 6.1.1.4'

loop_
_geom_angle_atom_site_label_1
_geom_angle_atom_site_label_2
_geom_angle_atom_site_label_3
_geom_angle
N1 Se1 C2 85.7(2)
C7 N1 C8 123.2(6)
C7 N1 Se1 117.1(4)
C8 N1 Se1 119.8(5)
O1 C7 N1 125.9(6)
O1 C7 C1 124.2(6)
N1 C7 C1 109.8(5)
C3 C2 C1 121.0(6)
C3 C2 Se1 127.7(5)
C1 C2 Se1 111.3(4)
C1 C6 C5 117.9(6)
C1 C6 H6 121.1
C5 C6 H6 121.1
C3 C4 C5 119.7(6)
C3 C4 H4 120.2
C5 C4 H4 120.2
C10 C9 C14 118.5(7)
C10 C9 C8 121.6(7)
C14 C9 C8 119.9(7)
C6 C1 C2 120.5(5)
C6 C1 C7 123.4(5)
C2 C1 C7 116.1(6)
O3 N2 O2 124.2(7)
O3 N2 C5 118.6(7)
O2 N2 C5 117.3(6)
C6 C5 C4 121.7(6)
C6 C5 N2 119.3(6)
C4 C5 N2 118.9(6)
N1 C8 C9 111.6(5)
N1 C8 H8A 109.3
C9 C8 H8A 109.3
N1 C8 H8B 109.3
C9 C8 H8B 109.3
H8A C8 H8B 108.0
C4 C3 C2 119.1(6)
C4 C3 H3 120.5
C2 C3 H3 120.5
C13 C14 C9 120.9(9)
C13 C14 H14 119.6
C9 C14 H14 119.6
C12 C11 C10 119.6(10)
C12 C11 H11 120.2
C10 C11 H11 120.2
C14 C13 C12 119.6(10)
C14 C13 H13 120.2
C12 C13 H13 120.2
C9 C10 C11 120.8(9)
C9 C10 H10 119.6
C11 C10 H10 119.6
C11 C12 C13 120.6(9)
C11 C12 H12 119.7
C13 C12 H12 119.7

loop_
_geom_bond_atom_site_label_1
_geom_bond_atom_site_label_2
_geom_bond_distance
Se1 N1 1.859(6)
Se1 C2 1.881(7)
O1 C7 1.222(9)
N1 C7 1.352(9)
N1 C8 1.466(8)
C7 C1 1.475(8)
C2 C3 1.380(9)
C2 C1 1.386(8)
C6 C1 1.381(8)
C6 C5 1.384(9)
C6 H6 0.9300
C4 C3 1.373(9)
C4 C5 1.390(9)
C4 H4 0.9300
O3 N2 1.199(8)
C9 C10 1.364(10)
C9 C14 1.383(11)
C9 C8 1.508(9)
N2 O2 1.202(9)
N2 C5 1.465(8)
C8 H8A 0.9700
C8 H8B 0.9700
C3 H3 0.9300
C14 C13 1.361(14)
C14 H14 0.9300
C11 C12 1.343(17)
C11 C10 1.389(13)
C11 H11 0.9300
C13 C12 1.380(17)
C13 H13 0.9300
C10 H10 0.9300
C12 H12 0.9300

loop_
_geom_torsion_atom_site_label_1
_geom_torsion_atom_site_label_2
_geom_torsion_atom_site_label_3
_geom_torsion_atom_site_label_4
_geom_torsion
C2 Se1 N1 C7 0.2(5)
C2 Se1 N1 C8 179.0(5)
C8 N1 C7 O1 -1.6(11)
Se1 N1 C7 O1 177.2(6)
C8 N1 C7 C1 -179.0(6)
Se1 N1 C7 C1 -0.2(7)
N1 Se1 C2 C3 -179.2(6)
N1 Se1 C2 C1 -0.1(5)
C5 C6 C1 C2 1.4(9)
C5 C6 C1 C7 -176.9(6)
C3 C2 C1 C6 0.8(9)
Se1 C2 C1 C6 -178.4(5)
C3 C2 C1 C7 179.2(6)
Se1 C2 C1 C7 0.0(7)
O1 C7 C1 C6 1.0(11)
N1 C7 C1 C6 178.4(6)
O1 C7 C1 C2 -177.4(7)
N1 C7 C1 C2 0.1(8)
C1 C6 C5 C4 -3.3(9)
C1 C6 C5 N2 179.6(5)
C3 C4 C5 C6 2.9(10)
C3 C4 C5 N2 -180.0(6)
O3 N2 C5 C6 -177.4(6)
O2 N2 C5 C6 2.9(9)
O3 N2 C5 C4 5.4(9)
O2 N2 C5 C4 -174.2(7)
C7 N1 C8 C9 -112.6(7)
Se1 N1 C8 C9 68.6(7)
C10 C9 C8 N1 -97.2(8)
C14 C9 C8 N1 82.0(8)
C5 C4 C3 C2 -0.7(10)
C1 C2 C3 C4 -1.2(10)
Se1 C2 C3 C4 177.8(5)
C10 C9 C14 C13 -0.9(12)
C8 C9 C14 C13 179.9(8)
C9 C14 C13 C12 2.0(14)
C14 C9 C10 C11 0.7(11)
C8 C9 C10 C11 179.9(7)
C12 C11 C10 C9 -1.6(14)
C10 C11 C12 C13 2.7(15)
C14 C13 C12 C11 -2.9(16)
